data_7015117
loop_
_publ_author_name
'Sarma, Monima'
'Chatterjee, Tanmay'
'Das, Samar K.'

_publ_section_title
;
 Bringing an important macrocycle into a polyoxometalate matrix:
 synthesis, crystal structure, spectroscopy and electrochemistry of
 [Co(III)(transdiene)(Cl)2]2[Mo6O19],
 [Ni(II)(transdiene)][W6O19]&#x00B7;DMSO&#x00B7;DCM and
 [Zn(II)(transdsiene)(Cl)]2[W6O19].
;
_journal_issue 12
_journal_name_full 'Dalton transactions (Cambridge, England : 2003)'
_journal_page_first 2954
_journal_page_last 2966
_journal_paper_doi 10.1039/c0dt01208d
_journal_volume 40
_journal_year 2011
_chemical_formula_moiety
;
C16 H30 N4 Ni, O19 W6, C2 H6 O S, C H2 Cl2
;
_chemical_formula_sum 'C19 H38 Cl2 N4 Ni O20 S W6'
_chemical_formula_weight 1907.30
_chemical_name_systematic
;
?
;
_space_group_IT_number 14
_symmetry_cell_setting monoclinic
_symmetry_space_group_name_Hall '-P 2ybc'
_symmetry_space_group_name_H-M 'P 1 21/c 1'
_atom_sites_solution_hydrogens geom
_atom_sites_solution_primary direct
_atom_sites_solution_secondary difmap
_audit_creation_method SHELXL-97
_cell_angle_alpha 90.00
_cell_angle_beta 96.5540(10)
_cell_angle_gamma 90.00
_cell_formula_units_Z 4
_cell_length_a 18.1285(13)
_cell_length_b 16.4933(12)
_cell_length_c 12.8503(9)
_cell_measurement_reflns_used 5848
_cell_measurement_temperature 298(2)
_cell_measurement_theta_max 25.02
_cell_measurement_theta_min 2.22
_cell_volume 3817.1(5)
_computing_cell_refinement 'Bruker SMART'
_computing_data_collection 'Bruker SMART'
_computing_data_reduction 'Bruker SAINT'
_computing_molecular_graphics 'Bruker SHELXTL'
_computing_publication_material 'Bruker SHELXTL'
_computing_structure_refinement 'Bruker SHELXTL'
_computing_structure_solution 'Bruker SHELXTL'
_diffrn_ambient_temperature 298(2)
_diffrn_measured_fraction_theta_full 0.992
_diffrn_measured_fraction_theta_max 0.992
_diffrn_measurement_device_type 'CCD area detector'
_diffrn_measurement_method 'phi and omega scans'
_diffrn_radiation_monochromator graphite
_diffrn_radiation_source 'fine-focus sealed tube'
_diffrn_radiation_type MoK\a
_diffrn_radiation_wavelength 0.71073
_diffrn_reflns_av_R_equivalents 0.0451
_diffrn_reflns_av_sigmaI/netI 0.0317
_diffrn_reflns_limit_h_max 21
_diffrn_reflns_limit_h_min -21
_diffrn_reflns_limit_k_max 19
_diffrn_reflns_limit_k_min -19
_diffrn_reflns_limit_l_max 15
_diffrn_reflns_limit_l_min -15
_diffrn_reflns_number 36003
_diffrn_reflns_theta_full 25.00
_diffrn_reflns_theta_max 25.00
_diffrn_reflns_theta_min 1.67
_exptl_absorpt_coefficient_mu 18.761
_exptl_absorpt_correction_T_max 0.2118
_exptl_absorpt_correction_T_min 0.1533
_exptl_absorpt_correction_type empirical
_exptl_absorpt_process_details 'Bruker SADABS'
_exptl_crystal_colour Yellow
_exptl_crystal_density_diffrn 3.319
_exptl_crystal_density_method 'not measured'
_exptl_crystal_description Block
_exptl_crystal_F_000 3448
_exptl_crystal_size_max 0.16
_exptl_crystal_size_mid 0.12
_exptl_crystal_size_min 0.12
_refine_diff_density_max 1.314
_refine_diff_density_min -0.836
_refine_diff_density_rms 0.212
_refine_ls_extinction_method none
_refine_ls_goodness_of_fit_ref 1.184
_refine_ls_hydrogen_treatment constr
_refine_ls_matrix_type full
_refine_ls_number_parameters 486
_refine_ls_number_reflns 6669
_refine_ls_number_restraints 0
_refine_ls_restrained_S_all 1.184
_refine_ls_R_factor_all 0.0380
_refine_ls_R_factor_gt 0.0337
_refine_ls_shift/su_max 0.027
_refine_ls_shift/su_mean 0.004
_refine_ls_structure_factor_coef Fsqd
_refine_ls_weighting_details 'calc w=1/[\s^2^(Fo^2^)+(0.0165P)^2^+29.8497P] where P=(Fo^2^+2Fc^2^)/3'
_refine_ls_weighting_scheme calc
_refine_ls_wR_factor_gt 0.0607
_refine_ls_wR_factor_ref 0.0621
_reflns_number_gt 6206
_reflns_number_total 6669
_reflns_threshold_expression >2sigma(I)
_cod_data_source_file c0dt01208d.txt
_cod_data_source_block Ni-TDE-W6
_cod_depositor_comments
;
The following automatic conversions were performed:
'_symmetry_cell_setting' value 'Monoclinic' changed to 'monoclinic'
according to '/home/saulius/struct/CIF-dictionaries/cif_core.dic'
dictionary named 'cif_core.dic' version 2.4.1 from
2010-06-29.

'_exptl_absorpt_correction_type' value 'Empirical' changed to
'empirical' according to
'/home/saulius/struct/CIF-dictionaries/cif_core.dic' dictionary named
'cif_core.dic' version 2.4.1 from 2010-06-29.

Automatic conversion script
Id: cif_fix_enum 1555 2011-01-17 13:19:09Z saulius 
;
_cod_original_sg_symbol_H-M 'P 21/c'
_cod_database_code 7015117

loop_
_symmetry_equiv_pos_as_xyz
'x, y, z'
'-x, y+1/2, -z+1/2'
'-x, -y, -z'
'x, -y-1/2, z-1/2'

loop_
_atom_site_label
_atom_site_type_symbol
_atom_site_fract_x
_atom_site_fract_y
_atom_site_fract_z
_atom_site_U_iso_or_equiv
_atom_site_adp_type
_atom_site_occupancy
_atom_site_symmetry_multiplicity
_atom_site_calc_flag
_atom_site_refinement_flags
_atom_site_disorder_assembly
_atom_site_disorder_group
C1 C 0.7671(5) 0.2820(5) 0.1869(7) 0.020(2) Uani 1 1 d . . .
H1A H 0.7393 0.2329 0.1680 0.025 Uiso 1 1 calc R . .
H1B H 0.8044 0.2699 0.2451 0.025 Uiso 1 1 calc R . .
C2 C 0.8035(5) 0.3123(5) 0.0953(7) 0.0166(19) Uani 1 1 d . . .
H2A H 0.8442 0.2770 0.0821 0.020 Uiso 1 1 calc R . .
H2B H 0.7680 0.3142 0.0329 0.020 Uiso 1 1 calc R . .
C3 C 0.8920(5) 0.4186(5) 0.0932(7) 0.0158(19) Uani 1 1 d . . .
C4 C 0.9221(5) 0.5010(5) 0.1178(7) 0.018(2) Uani 1 1 d . . .
H4A H 0.9153 0.5323 0.0535 0.022 Uiso 1 1 calc R . .
H4B H 0.9752 0.4955 0.1368 0.022 Uiso 1 1 calc R . .
C5 C 0.8916(5) 0.5521(5) 0.2038(7) 0.018(2) Uani 1 1 d . . .
C6 C 0.7715(5) 0.6156(5) 0.2356(7) 0.020(2) Uani 1 1 d . . .
H6A H 0.7767 0.6684 0.2039 0.024 Uiso 1 1 calc R . .
H6B H 0.7944 0.6178 0.3075 0.024 Uiso 1 1 calc R . .
C7 C 0.6914(5) 0.5943(5) 0.2328(8) 0.021(2) Uani 1 1 d . . .
H7A H 0.6687 0.6261 0.2840 0.025 Uiso 1 1 calc R . .
H7B H 0.6656 0.6056 0.1640 0.025 Uiso 1 1 calc R . .
C8 C 0.6323(5) 0.4800(5) 0.3025(6) 0.0151(19) Uani 1 1 d . . .
C9 C 0.6245(5) 0.3923(5) 0.3275(7) 0.018(2) Uani 1 1 d . . .
H9A H 0.5835 0.3711 0.2803 0.021 Uiso 1 1 calc R . .
H9B H 0.6101 0.3888 0.3978 0.021 Uiso 1 1 calc R . .
C10 C 0.6901(5) 0.3358(6) 0.3224(7) 0.021(2) Uani 1 1 d . . .
C11 C 0.9364(5) 0.3689(6) 0.0245(8) 0.027(2) Uani 1 1 d . . .
H11A H 0.9629 0.3274 0.0657 0.041 Uiso 1 1 calc R . .
H11B H 0.9711 0.4033 -0.0055 0.041 Uiso 1 1 calc R . .
H11C H 0.9036 0.3443 -0.0304 0.041 Uiso 1 1 calc R . .
C12 C 0.9114(5) 0.5144(6) 0.3120(7) 0.026(2) Uani 1 1 d . . .
H12A H 0.8902 0.5462 0.3636 0.039 Uiso 1 1 calc R . .
H12B H 0.9645 0.5130 0.3283 0.039 Uiso 1 1 calc R . .
H12C H 0.8922 0.4602 0.3122 0.039 Uiso 1 1 calc R . .
C13 C 0.9230(5) 0.6369(6) 0.2003(9) 0.028(2) Uani 1 1 d . . .
H13A H 0.9063 0.6614 0.1340 0.042 Uiso 1 1 calc R . .
H13B H 0.9763 0.6343 0.2090 0.042 Uiso 1 1 calc R . .
H13C H 0.9065 0.6687 0.2557 0.042 Uiso 1 1 calc R . .
C14 C 0.5705(5) 0.5331(6) 0.3327(8) 0.026(2) Uani 1 1 d . . .
H14A H 0.5890 0.5668 0.3908 0.039 Uiso 1 1 calc R . .
H14B H 0.5310 0.4997 0.3522 0.039 Uiso 1 1 calc R . .
H14C H 0.5523 0.5666 0.2742 0.039 Uiso 1 1 calc R . .
C15 C 0.6626(5) 0.2489(6) 0.3350(8) 0.026(2) Uani 1 1 d . . .
H15A H 0.6283 0.2347 0.2752 0.039 Uiso 1 1 calc R . .
H15B H 0.6382 0.2452 0.3973 0.039 Uiso 1 1 calc R . .
H15C H 0.7041 0.2123 0.3402 0.039 Uiso 1 1 calc R . .
C16 C 0.7523(5) 0.3550(6) 0.4102(7) 0.024(2) Uani 1 1 d . . .
H16A H 0.7955 0.3236 0.4002 0.035 Uiso 1 1 calc R . .
H16B H 0.7361 0.3416 0.4766 0.035 Uiso 1 1 calc R . .
H16C H 0.7641 0.4116 0.4086 0.035 Uiso 1 1 calc R . .
C17 C 0.0149(6) 0.3432(6) 0.4328(8) 0.029(2) Uani 1 1 d . . .
H17A H 0.0383 0.3935 0.4153 0.035 Uiso 1 1 calc R . .
H17B H 0.0535 0.3062 0.4616 0.035 Uiso 1 1 calc R . .
C18 C 0.4992(5) 0.6171(6) 0.0496(8) 0.027(2) Uani 1 1 d . . .
H18A H 0.4880 0.6477 0.1094 0.040 Uiso 1 1 calc R . .
H18B H 0.5509 0.6028 0.0579 0.040 Uiso 1 1 calc R . .
H18C H 0.4696 0.5687 0.0438 0.040 Uiso 1 1 calc R . .
C19 C 0.5303(6) 0.7651(6) -0.0226(8) 0.034(3) Uani 1 1 d . . .
H19A H 0.5315 0.8023 -0.0799 0.051 Uiso 1 1 calc R . .
H19B H 0.5801 0.7497 0.0034 0.051 Uiso 1 1 calc R . .
H19C H 0.5072 0.7907 0.0324 0.051 Uiso 1 1 calc R . .
Cl1 Cl -0.04639(15) 0.36250(17) 0.5279(2) 0.0370(6) Uani 1 1 d . . .
Cl2 Cl -0.03279(15) 0.30074(17) 0.3183(2) 0.0374(6) Uani 1 1 d . . .
N1 N 0.7161(4) 0.3468(4) 0.2172(5) 0.0126(15) Uani 1 1 d . . .
N2 N 0.8308(4) 0.3935(4) 0.1235(5) 0.0130(15) Uani 1 1 d . . .
N3 N 0.8081(4) 0.5532(4) 0.1772(6) 0.0140(16) Uani 1 1 d . . .
N4 N 0.6865(4) 0.5075(4) 0.2568(5) 0.0119(15) Uani 1 1 d . . .
Ni1 Ni 0.76167(6) 0.44992(6) 0.19746(8) 0.0108(2) Uani 1 1 d . . .
O1 O 0.8883(3) 0.7011(4) 0.9205(5) 0.0206(14) Uani 1 1 d . . .
O2 O 0.7750(3) 0.5864(3) 0.9527(4) 0.0136(13) Uani 1 1 d . . .
O3 O 0.7359(3) 0.7110(3) 0.8276(4) 0.0128(12) Uani 1 1 d . . .
O4 O 0.6346(3) 0.6057(3) 0.8717(4) 0.0121(12) Uani 1 1 d . . .
O5 O 0.8379(3) 0.6681(3) 0.7049(4) 0.0141(13) Uani 1 1 d . . .
O6 O 0.7359(3) 0.5630(3) 0.7496(4) 0.0095(12) Uani 1 1 d . . .
O7 O 0.5855(3) 0.7438(4) 0.7478(5) 0.0167(13) Uani 1 1 d . . .
O8 O 0.6975(3) 0.6877(3) 0.6257(4) 0.0132(12) Uani 1 1 d . . .
O9 O 0.5959(3) 0.5816(3) 0.6695(4) 0.0122(12) Uani 1 1 d . . .
O10 O 0.8046(3) 0.6507(4) 0.4842(5) 0.0223(15) Uani 1 1 d . . .
O11 O 0.6968(3) 0.5387(3) 0.5466(4) 0.0134(13) Uani 1 1 d . . .
O12 O 0.5844(3) 0.4240(4) 0.5781(5) 0.0191(14) Uani 1 1 d . . .
O13 O 0.8372(3) 0.5204(3) 0.6274(4) 0.0135(13) Uani 1 1 d . . .
O14 O 0.6335(3) 0.4573(3) 0.7938(4) 0.0128(12) Uani 1 1 d . . .
O15 O 0.7352(3) 0.4150(3) 0.6720(5) 0.0160(13) Uani 1 1 d . . .
O16 O 0.8854(3) 0.3823(4) 0.7495(5) 0.0221(15) Uani 1 1 d . . .
O17 O 0.7736(3) 0.4382(3) 0.8731(4) 0.0138(13) Uani 1 1 d . . .
O18 O 0.8766(3) 0.5437(4) 0.8301(4) 0.0150(13) Uani 1 1 d . . .
O19 O 0.6683(3) 0.4763(4) 1.0153(5) 0.0206(14) Uani 1 1 d . . .
O20 O 0.3990(3) 0.7020(4) -0.0679(5) 0.0268(15) Uani 1 1 d . . .
S1 S 0.47872(13) 0.67711(15) -0.06660(19) 0.0238(5) Uani 1 1 d . . .
W1 W 0.774466(19) 0.61411(2) 0.59584(3) 0.01357(9) Uani 1 1 d . . .
W2 W 0.648272(19) 0.48246(2) 0.65047(3) 0.01221(9) Uani 1 1 d . . .
W3 W 0.648878(19) 0.66677(2) 0.74859(3) 0.01219(8) Uani 1 1 d . . .
W4 W 0.696202(19) 0.51132(2) 0.90118(3) 0.01237(9) Uani 1 1 d . . .
W5 W 0.823285(19) 0.64379(2) 0.84734(3) 0.01285(9) Uani 1 1 d . . .
W6 W 0.822678(19) 0.45916(2) 0.74969(3) 0.01410(9) Uani 1 1 d . . .

loop_
_atom_site_aniso_label
_atom_site_aniso_U_11
_atom_site_aniso_U_22
_atom_site_aniso_U_33
_atom_site_aniso_U_23
_atom_site_aniso_U_13
_atom_site_aniso_U_12
C1 0.029(5) 0.005(4) 0.029(5) -0.008(4) 0.009(4) 0.003(4)
C2 0.015(5) 0.016(5) 0.020(5) -0.010(4) 0.005(4) 0.000(4)
C3 0.016(5) 0.018(5) 0.014(4) 0.008(4) 0.003(4) 0.004(4)
C4 0.011(5) 0.019(5) 0.027(5) 0.001(4) 0.007(4) 0.002(4)
C5 0.012(5) 0.012(5) 0.030(5) 0.006(4) 0.001(4) -0.001(4)
C6 0.028(5) 0.006(4) 0.026(5) 0.001(4) 0.000(4) -0.004(4)
C7 0.020(5) 0.013(5) 0.030(5) -0.002(4) 0.003(4) 0.003(4)
C8 0.016(5) 0.020(5) 0.009(4) 0.001(4) 0.001(3) 0.005(4)
C9 0.016(5) 0.024(5) 0.013(4) -0.003(4) 0.004(4) 0.002(4)
C10 0.026(5) 0.016(5) 0.021(5) -0.005(4) 0.009(4) -0.002(4)
C11 0.025(6) 0.026(6) 0.032(6) 0.002(5) 0.008(5) 0.004(5)
C12 0.021(5) 0.029(6) 0.026(5) 0.000(4) -0.011(4) 0.001(4)
C13 0.014(5) 0.018(5) 0.050(7) 0.004(5) -0.003(5) -0.003(4)
C14 0.018(5) 0.027(6) 0.035(6) 0.005(5) 0.014(4) 0.001(4)
C15 0.030(6) 0.021(5) 0.029(5) 0.010(4) 0.019(4) 0.005(4)
C16 0.016(5) 0.030(6) 0.023(5) 0.002(4) -0.005(4) 0.003(4)
C17 0.027(6) 0.028(6) 0.029(6) 0.003(5) -0.006(4) 0.007(5)
C18 0.018(5) 0.016(5) 0.045(6) 0.020(5) 0.000(4) 0.003(4)
C19 0.040(7) 0.033(6) 0.027(6) 0.007(5) -0.006(5) -0.019(5)
Cl1 0.0336(15) 0.0418(16) 0.0356(15) -0.0050(12) 0.0033(12) -0.0053(13)
Cl2 0.0347(15) 0.0332(15) 0.0415(16) -0.0085(12) -0.0075(12) 0.0140(12)
N1 0.012(4) 0.007(4) 0.020(4) -0.003(3) 0.009(3) -0.006(3)
N2 0.009(4) 0.012(4) 0.018(4) -0.004(3) 0.001(3) 0.005(3)
N3 0.011(4) 0.008(4) 0.023(4) -0.001(3) 0.002(3) -0.002(3)
N4 0.012(4) 0.010(4) 0.013(4) 0.001(3) 0.001(3) 0.007(3)
Ni1 0.0100(5) 0.0080(5) 0.0147(5) -0.0003(4) 0.0022(4) 0.0005(4)
O1 0.015(3) 0.026(4) 0.020(3) -0.001(3) -0.004(3) -0.007(3)
O2 0.013(3) 0.013(3) 0.014(3) -0.001(2) 0.001(2) -0.004(2)
O3 0.012(3) 0.010(3) 0.016(3) -0.001(2) 0.001(2) 0.000(2)
O4 0.012(3) 0.011(3) 0.013(3) -0.004(2) 0.000(2) 0.000(2)
O5 0.010(3) 0.015(3) 0.018(3) 0.001(3) 0.001(2) 0.000(2)
O6 0.007(3) 0.010(3) 0.012(3) -0.001(2) 0.002(2) 0.002(2)
O7 0.015(3) 0.012(3) 0.022(3) -0.003(3) 0.001(3) 0.001(3)
O8 0.016(3) 0.011(3) 0.012(3) 0.003(2) 0.002(2) -0.001(2)
O9 0.008(3) 0.012(3) 0.015(3) -0.005(2) -0.004(2) -0.001(2)
O10 0.020(4) 0.027(4) 0.020(3) -0.002(3) 0.004(3) -0.003(3)
O11 0.014(3) 0.014(3) 0.012(3) -0.004(2) -0.002(2) -0.006(2)
O12 0.015(3) 0.019(3) 0.022(3) -0.011(3) -0.002(3) -0.005(3)
O13 0.016(3) 0.009(3) 0.016(3) -0.002(2) 0.003(2) 0.001(2)
O14 0.013(3) 0.010(3) 0.016(3) 0.003(2) 0.003(2) -0.001(2)
O15 0.017(3) 0.007(3) 0.025(3) -0.006(3) 0.004(3) 0.003(2)
O16 0.014(3) 0.017(4) 0.035(4) 0.002(3) 0.002(3) 0.006(3)
O17 0.012(3) 0.010(3) 0.019(3) 0.006(2) 0.001(2) 0.003(2)
O18 0.009(3) 0.017(3) 0.018(3) -0.003(3) -0.004(2) -0.001(3)
O19 0.018(3) 0.021(4) 0.023(3) 0.001(3) 0.002(3) -0.001(3)
O20 0.022(4) 0.032(4) 0.026(4) -0.006(3) -0.002(3) -0.001(3)
S1 0.0198(13) 0.0273(14) 0.0241(13) -0.0028(10) 0.0019(10) -0.0006(10)
W1 0.01271(18) 0.01543(19) 0.01284(18) 0.00147(14) 0.00268(14) -0.00186(14)
W2 0.01071(18) 0.01162(18) 0.01408(18) -0.00257(14) 0.00054(13) -0.00160(14)
W3 0.01148(18) 0.00984(18) 0.01503(18) -0.00010(14) 0.00053(14) 0.00106(14)
W4 0.01272(18) 0.01247(18) 0.01182(17) 0.00164(14) 0.00099(13) -0.00148(14)
W5 0.01070(18) 0.01215(19) 0.01517(18) -0.00050(14) -0.00086(14) -0.00273(14)
W6 0.01101(18) 0.01171(19) 0.01952(19) -0.00005(14) 0.00147(14) 0.00180(14)

loop_
_atom_type_symbol
_atom_type_description
_atom_type_scat_dispersion_real
_atom_type_scat_dispersion_imag
_atom_type_scat_source
C C 0.0033 0.0016 'International Tables Vol C Tables 4.2.6.8 and 6.1.1.4'
H H 0.0000 0.0000 'International Tables Vol C Tables 4.2.6.8 and 6.1.1.4'
N N 0.0061 0.0033 'International Tables Vol C Tables 4.2.6.8 and 6.1.1.4'
O O 0.0106 0.0060 'International Tables Vol C Tables 4.2.6.8 and 6.1.1.4'
Ni Ni 0.3393 1.1124 'International Tables Vol C Tables 4.2.6.8 and 6.1.1.4'
W W -0.8490 6.8722 'International Tables Vol C Tables 4.2.6.8 and 6.1.1.4'
S S 0.1246 0.1234 'International Tables Vol C Tables 4.2.6.8 and 6.1.1.4'
Cl Cl 0.1484 0.1585 'International Tables Vol C Tables 4.2.6.8 and 6.1.1.4'

loop_
_geom_angle_atom_site_label_1
_geom_angle_atom_site_label_2
_geom_angle_atom_site_label_3
_geom_angle
_geom_angle_site_symmetry_1
_geom_angle_site_symmetry_3
_geom_angle_publ_flag
N1 C1 C2 107.9(7) . . ?
N1 C1 H1A 110.1 . . ?
C2 C1 H1A 110.1 . . ?
N1 C1 H1B 110.1 . . ?
C2 C1 H1B 110.1 . . ?
H1A C1 H1B 108.4 . . ?
N2 C2 C1 106.2(7) . . ?
N2 C2 H2A 110.5 . . ?
C1 C2 H2A 110.5 . . ?
N2 C2 H2B 110.5 . . ?
C1 C2 H2B 110.5 . . ?
H2A C2 H2B 108.7 . . ?
N2 C3 C4 122.6(8) . . ?
N2 C3 C11 122.8(8) . . ?
C4 C3 C11 114.5(7) . . ?
C3 C4 C5 120.0(7) . . ?
C3 C4 H4A 107.3 . . ?
C5 C4 H4A 107.3 . . ?
C3 C4 H4B 107.3 . . ?
C5 C4 H4B 107.3 . . ?
H4A C4 H4B 106.9 . . ?
N3 C5 C13 110.7(7) . . ?
N3 C5 C12 109.6(7) . . ?
C13 C5 C12 110.6(8) . . ?
N3 C5 C4 106.0(7) . . ?
C13 C5 C4 108.5(7) . . ?
C12 C5 C4 111.3(7) . . ?
N3 C6 C7 108.5(7) . . ?
N3 C6 H6A 110.0 . . ?
C7 C6 H6A 110.0 . . ?
N3 C6 H6B 110.0 . . ?
C7 C6 H6B 110.0 . . ?
H6A C6 H6B 108.4 . . ?
N4 C7 C6 107.9(7) . . ?
N4 C7 H7A 110.1 . . ?
C6 C7 H7A 110.1 . . ?
N4 C7 H7B 110.1 . . ?
C6 C7 H7B 110.1 . . ?
H7A C7 H7B 108.4 . . ?
N4 C8 C9 122.5(8) . . ?
N4 C8 C14 122.9(8) . . ?
C9 C8 C14 114.6(7) . . ?
C8 C9 C10 119.5(7) . . ?
C8 C9 H9A 107.5 . . ?
C10 C9 H9A 107.5 . . ?
C8 C9 H9B 107.5 . . ?
C10 C9 H9B 107.5 . . ?
H9A C9 H9B 107.0 . . ?
N1 C10 C9 107.1(7) . . ?
N1 C10 C15 110.4(7) . . ?
C9 C10 C15 107.7(7) . . ?
N1 C10 C16 111.1(7) . . ?
C9 C10 C16 110.8(7) . . ?
C15 C10 C16 109.7(8) . . ?
C3 C11 H11A 109.5 . . ?
C3 C11 H11B 109.5 . . ?
H11A C11 H11B 109.5 . . ?
C3 C11 H11C 109.5 . . ?
H11A C11 H11C 109.5 . . ?
H11B C11 H11C 109.5 . . ?
C5 C12 H12A 109.5 . . ?
C5 C12 H12B 109.5 . . ?
H12A C12 H12B 109.5 . . ?
C5 C12 H12C 109.5 . . ?
H12A C12 H12C 109.5 . . ?
H12B C12 H12C 109.5 . . ?
C5 C13 H13A 109.5 . . ?
C5 C13 H13B 109.5 . . ?
H13A C13 H13B 109.5 . . ?
C5 C13 H13C 109.5 . . ?
H13A C13 H13C 109.5 . . ?
H13B C13 H13C 109.5 . . ?
C8 C14 H14A 109.5 . . ?
C8 C14 H14B 109.5 . . ?
H14A C14 H14B 109.5 . . ?
C8 C14 H14C 109.5 . . ?
H14A C14 H14C 109.5 . . ?
H14B C14 H14C 109.5 . . ?
C10 C15 H15A 109.5 . . ?
C10 C15 H15B 109.5 . . ?
H15A C15 H15B 109.5 . . ?
C10 C15 H15C 109.5 . . ?
H15A C15 H15C 109.5 . . ?
H15B C15 H15C 109.5 . . ?
C10 C16 H16A 109.5 . . ?
C10 C16 H16B 109.5 . . ?
H16A C16 H16B 109.5 . . ?
C10 C16 H16C 109.5 . . ?
H16A C16 H16C 109.5 . . ?
H16B C16 H16C 109.5 . . ?
Cl2 C17 Cl1 111.2(6) . . ?
Cl2 C17 H17A 109.4 . . ?
Cl1 C17 H17A 109.4 . . ?
Cl2 C17 H17B 109.4 . . ?
Cl1 C17 H17B 109.4 . . ?
H17A C17 H17B 108.0 . . ?
S1 C18 H18A 109.5 . . ?
S1 C18 H18B 109.5 . . ?
H18A C18 H18B 109.5 . . ?
S1 C18 H18C 109.5 . . ?
H18A C18 H18C 109.5 . . ?
H18B C18 H18C 109.5 . . ?
S1 C19 H19A 109.5 . . ?
S1 C19 H19B 109.5 . . ?
H19A C19 H19B 109.5 . . ?
S1 C19 H19C 109.5 . . ?
H19A C19 H19C 109.5 . . ?
H19B C19 H19C 109.5 . . ?
C10 N1 C1 114.7(7) . . ?
C10 N1 Ni1 114.4(5) . . ?
C1 N1 Ni1 108.1(5) . . ?
C3 N2 C2 120.0(7) . . ?
C3 N2 Ni1 129.5(6) . . ?
C2 N2 Ni1 110.4(5) . . ?
C6 N3 C5 112.9(7) . . ?
C6 N3 Ni1 108.6(5) . . ?
C5 N3 Ni1 113.6(5) . . ?
C8 N4 C7 120.5(7) . . ?
C8 N4 Ni1 129.2(6) . . ?
C7 N4 Ni1 109.9(5) . . ?
N4 Ni1 N2 173.8(3) . . ?
N4 Ni1 N1 92.9(3) . . ?
N2 Ni1 N1 87.2(3) . . ?
N4 Ni1 N3 87.5(3) . . ?
N2 Ni1 N3 92.4(3) . . ?
N1 Ni1 N3 179.6(3) . . ?
W5 O2 W4 116.4(3) . . ?
W3 O3 W5 117.7(3) . . ?
W3 O4 W4 117.2(3) . . ?
W5 O5 W1 117.5(3) . . ?
W4 O6 W6 90.21(19) . . ?
W4 O6 W5 90.84(19) . . ?
W6 O6 W5 90.13(18) . . ?
W4 O6 W3 90.02(18) . . ?
W6 O6 W3 179.7(3) . . ?
W5 O6 W3 90.07(19) . . ?
W4 O6 W1 179.2(3) . . ?
W6 O6 W1 89.88(18) . . ?
W5 O6 W1 89.91(18) . . ?
W3 O6 W1 89.88(19) . . ?
W4 O6 W2 89.57(18) . . ?
W6 O6 W2 89.96(19) . . ?
W5 O6 W2 179.6(3) . . ?
W3 O6 W2 89.84(18) . . ?
W1 O6 W2 89.68(18) . . ?
W1 O8 W3 117.5(3) . . ?
W2 O9 W3 117.7(3) . . ?
W2 O11 W1 117.3(3) . . ?
W6 O13 W1 117.5(3) . . ?
W4 O14 W2 116.9(3) . . ?
W6 O15 W2 118.1(3) . . ?
W4 O17 W6 117.2(3) . . ?
W6 O18 W5 116.6(3) . . ?
O20 S1 C19 104.5(5) . . ?
O20 S1 C18 105.5(4) . . ?
C19 S1 C18 97.7(5) . . ?
O10 W1 O8 104.8(3) . . ?
O10 W1 O5 103.1(3) . . ?
O8 W1 O5 87.1(2) . . ?
O10 W1 O11 104.1(3) . . ?
O8 W1 O11 87.3(2) . . ?
O5 W1 O11 152.7(2) . . ?
O10 W1 O13 102.8(3) . . ?
O8 W1 O13 152.4(2) . . ?
O5 W1 O13 85.9(2) . . ?
O11 W1 O13 86.8(2) . . ?
O10 W1 O6 178.8(3) . . ?
O8 W1 O6 76.3(2) . . ?
O5 W1 O6 76.2(2) . . ?
O11 W1 O6 76.5(2) . . ?
O13 W1 O6 76.1(2) . . ?
O12 W2 O11 103.4(3) . . ?
O12 W2 O9 103.7(3) . . ?
O11 W2 O9 87.1(2) . . ?
O12 W2 O15 104.3(3) . . ?
O11 W2 O15 86.9(2) . . ?
O9 W2 O15 152.0(2) . . ?
O12 W2 O14 103.8(3) . . ?
O11 W2 O14 152.8(2) . . ?
O9 W2 O14 86.4(2) . . ?
O15 W2 O14 86.5(2) . . ?
O12 W2 O6 179.9(3) . . ?
O11 W2 O6 76.6(2) . . ?
O9 W2 O6 76.2(2) . . ?
O15 W2 O6 75.9(2) . . ?
O14 W2 O6 76.2(2) . . ?
O7 W3 O4 103.9(3) . . ?
O7 W3 O3 103.4(3) . . ?
O4 W3 O3 86.7(2) . . ?
O7 W3 O9 104.1(3) . . ?
O4 W3 O9 86.9(2) . . ?
O3 W3 O9 152.5(2) . . ?
O7 W3 O8 103.4(3) . . ?
O4 W3 O8 152.6(2) . . ?
O3 W3 O8 86.6(2) . . ?
O9 W3 O8 86.9(2) . . ?
O7 W3 O6 179.5(2) . . ?
O4 W3 O6 76.3(2) . . ?
O3 W3 O6 76.2(2) . . ?
O9 W3 O6 76.3(2) . . ?
O8 W3 O6 76.3(2) . . ?
O19 W4 O14 104.6(3) . . ?
O19 W4 O17 104.1(3) . . ?
O14 W4 O17 87.6(2) . . ?
O19 W4 O4 102.7(3) . . ?
O14 W4 O4 87.2(2) . . ?
O17 W4 O4 153.1(2) . . ?
O19 W4 O2 101.6(3) . . ?
O14 W4 O2 153.8(2) . . ?
O17 W4 O2 86.6(2) . . ?
O4 W4 O2 86.5(2) . . ?
O19 W4 O6 177.9(3) . . ?
O14 W4 O6 77.3(2) . . ?
O17 W4 O6 76.6(2) . . ?
O4 W4 O6 76.5(2) . . ?
O2 W4 O6 76.5(2) . . ?
O1 W5 O5 104.3(3) . . ?
O1 W5 O3 105.0(3) . . ?
O5 W5 O3 87.4(2) . . ?
O1 W5 O18 102.3(3) . . ?
O5 W5 O18 86.8(2) . . ?
O3 W5 O18 152.7(2) . . ?
O1 W5 O2 103.0(3) . . ?
O5 W5 O2 152.7(2) . . ?
O3 W5 O2 86.7(2) . . ?
O18 W5 O2 86.3(2) . . ?
O1 W5 O6 178.7(3) . . ?
O5 W5 O6 76.4(2) . . ?
O3 W5 O6 76.1(2) . . ?
O18 W5 O6 76.6(2) . . ?
O2 W5 O6 76.3(2) . . ?
O16 W6 O13 103.7(3) . . ?
O16 W6 O15 103.2(3) . . ?
O13 W6 O15 87.5(2) . . ?
O16 W6 O18 103.9(3) . . ?
O13 W6 O18 87.1(2) . . ?
O15 W6 O18 152.8(2) . . ?
O16 W6 O17 103.7(3) . . ?
O13 W6 O17 152.5(2) . . ?
O15 W6 O17 85.9(2) . . ?
O18 W6 O17 86.7(2) . . ?
O16 W6 O6 179.3(3) . . ?
O13 W6 O6 76.6(2) . . ?
O15 W6 O6 76.1(2) . . ?
O18 W6 O6 76.7(2) . . ?
O17 W6 O6 76.0(2) . . ?

loop_
_geom_bond_atom_site_label_1
_geom_bond_atom_site_label_2
_geom_bond_distance
_geom_bond_site_symmetry_2
_geom_bond_publ_flag
C1 N1 1.494(10) . ?
C1 C2 1.498(12) . ?
C1 H1A 0.9700 . ?
C1 H1B 0.9700 . ?
C2 N2 1.460(11) . ?
C2 H2A 0.9700 . ?
C2 H2B 0.9700 . ?
C3 N2 1.285(11) . ?
C3 C4 1.485(12) . ?
C3 C11 1.503(12) . ?
C4 C5 1.542(12) . ?
C4 H4A 0.9700 . ?
C4 H4B 0.9700 . ?
C5 N3 1.512(11) . ?
C5 C13 1.513(12) . ?
C5 C12 1.529(12) . ?
C6 N3 1.476(11) . ?
C6 C7 1.490(12) . ?
C6 H6A 0.9700 . ?
C6 H6B 0.9700 . ?
C7 N4 1.470(11) . ?
C7 H7A 0.9700 . ?
C7 H7B 0.9700 . ?
C8 N4 1.284(11) . ?
C8 C9 1.492(12) . ?
C8 C14 1.507(12) . ?
C9 C10 1.518(12) . ?
C9 H9A 0.9700 . ?
C9 H9B 0.9700 . ?
C10 N1 1.492(11) . ?
C10 C15 1.532(13) . ?
C10 C16 1.533(13) . ?
C11 H11A 0.9600 . ?
C11 H11B 0.9600 . ?
C11 H11C 0.9600 . ?
C12 H12A 0.9600 . ?
C12 H12B 0.9600 . ?
C12 H12C 0.9600 . ?
C13 H13A 0.9600 . ?
C13 H13B 0.9600 . ?
C13 H13C 0.9600 . ?
C14 H14A 0.9600 . ?
C14 H14B 0.9600 . ?
C14 H14C 0.9600 . ?
C15 H15A 0.9600 . ?
C15 H15B 0.9600 . ?
C15 H15C 0.9600 . ?
C16 H16A 0.9600 . ?
C16 H16B 0.9600 . ?
C16 H16C 0.9600 . ?
C17 Cl2 1.764(10) . ?
C17 Cl1 1.771(10) . ?
C17 H17A 0.9700 . ?
C17 H17B 0.9700 . ?
C18 S1 1.795(9) . ?
C18 H18A 0.9600 . ?
C18 H18B 0.9600 . ?
C18 H18C 0.9600 . ?
C19 S1 1.784(10) . ?
C19 H19A 0.9600 . ?
C19 H19B 0.9600 . ?
C19 H19C 0.9600 . ?
N1 Ni1 1.920(7) . ?
N2 Ni1 1.900(7) . ?
N3 Ni1 1.930(7) . ?
N4 Ni1 1.891(7) . ?
O1 W5 1.707(6) . ?
O2 W5 1.941(5) . ?
O2 W4 1.948(5) . ?
O3 W3 1.920(5) . ?
O3 W5 1.926(5) . ?
O4 W3 1.918(5) . ?
O4 W4 1.927(6) . ?
O5 W5 1.921(6) . ?
O5 W1 1.927(6) . ?
O6 W4 2.314(5) . ?
O6 W6 2.326(5) . ?
O6 W5 2.326(5) . ?
O6 W3 2.326(5) . ?
O6 W1 2.329(5) . ?
O6 W2 2.334(5) . ?
O7 W3 1.711(6) . ?
O8 W1 1.920(6) . ?
O8 W3 1.925(5) . ?
O9 W2 1.921(6) . ?
O9 W3 1.925(5) . ?
O10 W1 1.702(6) . ?
O11 W2 1.919(5) . ?
O11 W1 1.931(5) . ?
O12 W2 1.699(6) . ?
O13 W6 1.912(6) . ?
O13 W1 1.934(6) . ?
O14 W4 1.906(6) . ?
O14 W2 1.936(5) . ?
O15 W6 1.919(6) . ?
O15 W2 1.923(6) . ?
O16 W6 1.702(6) . ?
O17 W4 1.916(5) . ?
O17 W6 1.936(5) . ?
O18 W6 1.933(6) . ?
O18 W5 1.939(6) . ?
O19 W4 1.706(6) . ?
O20 S1 1.501(7) . ?

loop_
_geom_hbond_atom_site_label_D
_geom_hbond_atom_site_label_H
_geom_hbond_atom_site_label_A
_geom_hbond_distance_DH
_geom_hbond_distance_HA
_geom_hbond_distance_DA
_geom_hbond_angle_DHA
_geom_hbond_site_symmetry_A
C14 H14B O9 0.96 2.65 3.558(11) 158.2 3_666
C13 H13B O16 0.96 2.52 3.475(11) 173.3 3_766
C9 H9B O12 0.97 2.48 3.422(10) 162.5 .
C6 H6B O10 0.97 2.32 3.235(11) 156.7 .
C1 H1A O15 0.97 2.44 3.302(10) 147.8 4_565
